data_4120447
loop_
_publ_author_name
'Liu, Guangfeng'
'Liu, Jie'
'Liu, Yang'
'Tao, Xutang'

_publ_section_title
;
 Oriented Single-Crystal-to-Single-Crystal Phase Transition with Dramatic
 Changes in the Dimensions of Crystals.
;
_journal_issue 2
_journal_name_full 'Journal of the American Chemical Society'
_journal_page_first 590
_journal_page_last 593
_journal_paper_doi 10.1021/ja4102634
_journal_volume 136
_journal_year 2014
_chemical_formula_moiety 'C18 H12 Cu N2 O2, C12 H4 N4'
_chemical_formula_sum 'C30 H16 Cu N6 O2'
_chemical_formula_weight 556.03
_chemical_name_systematic
;
 ?
;
_space_group_IT_number 2
_symmetry_cell_setting triclinic
_symmetry_space_group_name_Hall '-P 1'
_symmetry_space_group_name_H-M 'P -1'
_atom_sites_solution_hydrogens geom
_atom_sites_solution_primary direct
_atom_sites_solution_secondary difmap
_audit_creation_method SHELXL-97
_cell_angle_alpha 83.508(5)
_cell_angle_beta 88.837(5)
_cell_angle_gamma 67.752(5)
_cell_formula_units_Z 1
_cell_length_a 7.123(5)
_cell_length_b 7.543(5)
_cell_length_c 12.009(5)
_cell_measurement_reflns_used 2301
_cell_measurement_temperature 225(2)
_cell_measurement_theta_max 26.11
_cell_measurement_theta_min 2.94
_cell_volume 593.2(6)
_computing_cell_refinement 'Bruker SAINT'
_computing_data_collection 'Bruker APEX2'
_computing_data_reduction 'Bruker SAINT'
_computing_molecular_graphics 'Bruker SHELXTL'
_computing_publication_material 'Bruker SHELXTL'
_computing_structure_refinement 'SHELXL-97 (Sheldrick, 2008)'
_computing_structure_solution 'SHELXS-97 (Sheldrick, 2008)'
_diffrn_ambient_temperature 225(2)
_diffrn_measured_fraction_theta_full 0.990
_diffrn_measured_fraction_theta_max 0.990
_diffrn_measurement_device_type 'Bruker APEX-II CCD'
_diffrn_measurement_method '\f and \w scans'
_diffrn_radiation_monochromator graphite
_diffrn_radiation_source 'fine-focus sealed tube'
_diffrn_radiation_type MoK\a
_diffrn_radiation_wavelength 0.71073
_diffrn_reflns_av_R_equivalents 0.0487
_diffrn_reflns_av_sigmaI/netI 0.0561
_diffrn_reflns_limit_h_max 8
_diffrn_reflns_limit_h_min -8
_diffrn_reflns_limit_k_max 9
_diffrn_reflns_limit_k_min -9
_diffrn_reflns_limit_l_max 14
_diffrn_reflns_limit_l_min -14
_diffrn_reflns_number 6137
_diffrn_reflns_theta_full 26.28
_diffrn_reflns_theta_max 26.28
_diffrn_reflns_theta_min 1.71
_exptl_absorpt_coefficient_mu 0.964
_exptl_absorpt_correction_T_max 0.9625
_exptl_absorpt_correction_T_min 0.6443
_exptl_absorpt_correction_type multi-scan
_exptl_absorpt_process_details 'APEX2 Software Suite (Bruker,2009)'
_exptl_crystal_colour black
_exptl_crystal_density_diffrn 1.557
_exptl_crystal_density_method 'not measured'
_exptl_crystal_description plate
_exptl_crystal_F_000 283
_exptl_crystal_size_max 0.50
_exptl_crystal_size_mid 0.33
_exptl_crystal_size_min 0.04
_refine_diff_density_max 0.955
_refine_diff_density_min -0.977
_refine_diff_density_rms 0.108
_refine_ls_extinction_method none
_refine_ls_goodness_of_fit_ref 1.029
_refine_ls_hydrogen_treatment constr
_refine_ls_matrix_type full
_refine_ls_number_parameters 178
_refine_ls_number_reflns 2384
_refine_ls_number_restraints 0
_refine_ls_restrained_S_all 1.029
_refine_ls_R_factor_all 0.0681
_refine_ls_R_factor_gt 0.0547
_refine_ls_shift/su_max 0.000
_refine_ls_shift/su_mean 0.000
_refine_ls_structure_factor_coef Fsqd
_refine_ls_weighting_details 'calc w=1/[\s^2^(Fo^2^)+(0.1058P)^2^+0.0000P] where P=(Fo^2^+2Fc^2^)/3'
_refine_ls_weighting_scheme calc
_refine_ls_wR_factor_gt 0.1464
_refine_ls_wR_factor_ref 0.1555
_reflns_number_gt 1970
_reflns_number_total 2384
_reflns_threshold_expression >2sigma(I)
_cod_data_source_file ja4102634_si_002.cif
_cod_data_source_block FormI225K
_cod_depositor_comments
;
The following automatic conversions were performed:

'_symmetry_cell_setting' value 'Triclinic' changed to 'triclinic'
according to
/usr/data/users/saulius/automatic-downloads/current/ACS/lib/dictionaries/cif_core.dic
dictionary named 'cif_core.dic' version 2.4.2 from 2011-04-26.

Automatic conversion script
Id: cif_fix_values 2281 2013-09-26 08:29:07Z andrius 
;
_cod_original_sg_symbol_Hall '-P 1   '
_cod_original_sg_symbol_H-M 'P-1   '
_cod_database_code 4120447

loop_
_symmetry_equiv_pos_as_xyz
'x, y, z'
'-x, -y, -z'

loop_
_atom_site_label
_atom_site_type_symbol
_atom_site_fract_x
_atom_site_fract_y
_atom_site_fract_z
_atom_site_U_iso_or_equiv
_atom_site_adp_type
_atom_site_occupancy
_atom_site_symmetry_multiplicity
_atom_site_calc_flag
_atom_site_refinement_flags
Cu1 Cu 1.0000 0.0000 1.0000 0.0371(3) Uani 1 2 d S
O1 O 1.0192(4) -0.2331(3) 0.9404(2) 0.0444(6) Uani 1 1 d .
N1 N 0.7267(4) 0.1053(4) 0.9332(2) 0.0323(6) Uani 1 1 d .
C5 C 0.4976(5) 0.0104(5) 0.8301(3) 0.0348(7) Uani 1 1 d .
C6 C 0.6863(5) -0.0296(4) 0.8836(3) 0.0313(7) Uani 1 1 d .
C1 C 0.8505(5) -0.2140(5) 0.8890(3) 0.0346(7) Uani 1 1 d .
C7 C 0.5868(5) 0.2809(4) 0.9319(3) 0.0353(7) Uani 1 1 d .
H7 H 0.6160 0.3723 0.9662 0.042 Uiso 1 1 calc R
C9 C 0.3523(5) 0.1999(5) 0.8299(3) 0.0411(8) Uani 1 1 d .
H9 H 0.2260 0.2340 0.7953 0.049 Uiso 1 1 calc R
C3 C 0.6284(6) -0.3172(5) 0.7863(3) 0.0410(8) Uani 1 1 d .
H3 H 0.6091 -0.4154 0.7538 0.049 Uiso 1 1 calc R
C15 C 0.4834(5) -0.1533(5) 0.4496(3) 0.0402(8) Uani 1 1 d .
H15 H 0.4704 -0.2528 0.4153 0.048 Uiso 1 1 calc R
N2 N 1.1790(6) -0.3763(5) 0.6116(3) 0.0651(10) Uani 1 1 d .
C14 C 0.6572(5) -0.1830(5) 0.5042(3) 0.0418(8) Uani 1 1 d .
H14 H 0.7621 -0.3035 0.5084 0.050 Uiso 1 1 calc R
C12 C 0.8644(5) -0.0595(5) 0.6083(3) 0.0422(8) Uani 1 1 d .
C11 C 0.8955(5) 0.0913(6) 0.6584(3) 0.0454(9) Uani 1 1 d .
C13 C 0.6836(5) -0.0311(5) 0.5564(3) 0.0387(8) Uani 1 1 d .
N3 N 0.9218(6) 0.2131(6) 0.6952(3) 0.0655(10) Uani 1 1 d .
C2 C 0.8169(5) -0.3565(5) 0.8391(3) 0.0408(8) Uani 1 1 d .
H2 H 0.9190 -0.4784 0.8405 0.049 Uiso 1 1 calc R
C10 C 1.0381(6) -0.2392(6) 0.6117(3) 0.0471(9) Uani 1 1 d .
C8 C 0.3963(5) 0.3335(5) 0.8805(3) 0.0425(8) Uani 1 1 d .
H8 H 0.3004 0.4581 0.8807 0.051 Uiso 1 1 calc R
C4 C 0.4728(5) -0.1413(5) 0.7808(3) 0.0393(8) Uani 1 1 d .
H4 H 0.3509 -0.1213 0.7448 0.047 Uiso 1 1 calc R

loop_
_atom_site_aniso_label
_atom_site_aniso_U_11
_atom_site_aniso_U_22
_atom_site_aniso_U_33
_atom_site_aniso_U_23
_atom_site_aniso_U_13
_atom_site_aniso_U_12
Cu1 0.0263(3) 0.0240(3) 0.0559(4) -0.0170(2) -0.0079(2) 0.0003(2)
O1 0.0271(12) 0.0281(12) 0.0706(16) -0.0178(11) -0.0144(11) 0.0021(10)
N1 0.0282(14) 0.0243(13) 0.0416(14) -0.0130(11) -0.0025(11) -0.0041(11)
C5 0.0310(17) 0.0318(17) 0.0407(17) -0.0098(13) -0.0004(13) -0.0093(14)
C6 0.0251(15) 0.0255(16) 0.0412(17) -0.0113(12) -0.0001(13) -0.0050(13)
C1 0.0303(17) 0.0227(15) 0.0466(18) -0.0114(13) 0.0032(14) -0.0035(13)
C7 0.0329(17) 0.0230(15) 0.0473(18) -0.0147(13) -0.0033(14) -0.0045(13)
C9 0.0252(16) 0.0384(19) 0.055(2) -0.0143(15) -0.0068(14) -0.0040(15)
C3 0.046(2) 0.0324(18) 0.0501(19) -0.0183(15) 0.0004(16) -0.0167(16)
C15 0.0366(19) 0.0348(18) 0.0495(19) -0.0187(15) -0.0029(15) -0.0099(15)
N2 0.047(2) 0.058(2) 0.079(2) -0.0153(19) -0.0068(18) -0.0041(19)
C14 0.0356(19) 0.0332(18) 0.051(2) -0.0157(15) 0.0005(15) -0.0038(15)
C12 0.0332(18) 0.041(2) 0.051(2) -0.0134(15) -0.0019(15) -0.0100(16)
C11 0.0309(18) 0.052(2) 0.053(2) -0.0167(17) -0.0020(15) -0.0123(17)
C13 0.0321(18) 0.0396(19) 0.0426(18) -0.0137(14) 0.0033(14) -0.0090(15)
N3 0.051(2) 0.069(3) 0.086(3) -0.031(2) -0.0072(19) -0.028(2)
C2 0.0369(19) 0.0235(16) 0.059(2) -0.0171(14) -0.0006(16) -0.0045(14)
C10 0.034(2) 0.050(2) 0.055(2) -0.0134(17) -0.0067(16) -0.0105(18)
C8 0.0291(17) 0.0262(17) 0.063(2) -0.0183(15) -0.0043(15) 0.0034(14)
C4 0.0292(17) 0.0416(19) 0.0510(19) -0.0171(15) -0.0030(14) -0.0142(15)

loop_
_atom_type_symbol
_atom_type_description
_atom_type_scat_dispersion_real
_atom_type_scat_dispersion_imag
_atom_type_scat_source
C C 0.0033 0.0016 'International Tables Vol C Tables 4.2.6.8 and 6.1.1.4'
H H 0.0000 0.0000 'International Tables Vol C Tables 4.2.6.8 and 6.1.1.4'
N N 0.0061 0.0033 'International Tables Vol C Tables 4.2.6.8 and 6.1.1.4'
O O 0.0106 0.0060 'International Tables Vol C Tables 4.2.6.8 and 6.1.1.4'
Cu Cu 0.3201 1.2651 'International Tables Vol C Tables 4.2.6.8 and 6.1.1.4'

loop_
_geom_angle_atom_site_label_1
_geom_angle_atom_site_label_2
_geom_angle_atom_site_label_3
_geom_angle
_geom_angle_site_symmetry_1
_geom_angle_site_symmetry_3
O1 Cu1 O1 180.0 . 2_757
O1 Cu1 N1 84.36(10) . .
O1 Cu1 N1 95.64(10) 2_757 .
O1 Cu1 N1 95.64(10) . 2_757
O1 Cu1 N1 84.36(10) 2_757 2_757
N1 Cu1 N1 180.00(14) . 2_757
C1 O1 Cu1 112.23(19) . .
C7 N1 C6 119.7(3) . .
C7 N1 Cu1 129.0(2) . .
C6 N1 Cu1 111.3(2) . .
C9 C5 C6 116.5(3) . .
C9 C5 C4 126.3(3) . .
C6 C5 C4 117.3(3) . .
N1 C6 C5 122.2(3) . .
N1 C6 C1 114.7(3) . .
C5 C6 C1 123.1(3) . .
O1 C1 C2 125.7(3) . .
O1 C1 C6 117.4(3) . .
C2 C1 C6 116.9(3) . .
N1 C7 C8 122.0(3) . .
C8 C9 C5 120.3(3) . .
C4 C3 C2 122.9(3) . .
C14 C15 C13 120.8(3) . 2_656
C15 C14 C13 121.0(3) . .
C13 C12 C11 121.8(3) . .
C13 C12 C10 122.6(3) . .
C11 C12 C10 115.6(3) . .
N3 C11 C12 178.0(4) . .
C12 C13 C14 120.9(3) . .
C12 C13 C15 120.9(3) . 2_656
C14 C13 C15 118.2(3) . 2_656
C1 C2 C3 120.1(3) . .
N2 C10 C12 177.0(5) . .
C9 C8 C7 119.3(3) . .
C3 C4 C5 119.8(3) . .

loop_
_geom_bond_atom_site_label_1
_geom_bond_atom_site_label_2
_geom_bond_distance
_geom_bond_site_symmetry_2
Cu1 O1 1.929(2) .
Cu1 O1 1.929(2) 2_757
Cu1 N1 1.953(3) .
Cu1 N1 1.953(3) 2_757
O1 C1 1.313(4) .
N1 C7 1.321(4) .
N1 C6 1.355(4) .
C5 C9 1.412(5) .
C5 C6 1.412(5) .
C5 C4 1.415(5) .
C6 C1 1.434(4) .
C1 C2 1.385(4) .
C7 C8 1.397(5) .
C9 C8 1.366(5) .
C3 C4 1.364(5) .
C3 C2 1.408(5) .
C15 C14 1.343(5) .
C15 C13 1.443(5) 2_656
N2 C10 1.136(5) .
C14 C13 1.439(5) .
C12 C13 1.373(5) .
C12 C11 1.434(5) .
C12 C10 1.445(5) .
C11 N3 1.141(5) .
C13 C15 1.443(5) 2_656
